data_8105987
loop_
_publ_author_name
'Lizhen, Chen'
'Yunzhang, Liu'
'Jianlong, Wang'
'Jun, Chen'
'Hongxia, Pan'

_publ_section_title
;
 The crystal structure of propan-2-one O-(2,4,6-trinitrophenyl) oxime,
 C9H8N4O7
;
_journal_issue 6
_journal_name_full 'Zeitschrift f\"ur Kristallographie - New Crystal Structures'
_journal_page_first 1223
_journal_page_last 1224
_journal_paper_doi 10.1515/ncrs-2019-0357
_journal_volume 234
_journal_year 2019
_chemical_formula_moiety 'C9 H8 N4 O7'
_chemical_formula_sum 'C9 H8 N4 O7'
_chemical_formula_weight 284.19
_space_group_crystal_system orthorhombic
_space_group_IT_number 41
_space_group_name_Hall 'A 2 -2ab'
_space_group_name_H-M_alt 'A e a 2'
_atom_sites_solution_hydrogens geom
_cell_angle_alpha 90
_cell_angle_beta 90
_cell_angle_gamma 90
_cell_formula_units_Z 8
_cell_length_a 21.0595(11)
_cell_length_b 14.8565(8)
_cell_length_c 7.6437(4)
_cell_measurement_reflns_used 5572
_cell_measurement_temperature 173(2)
_cell_measurement_theta_max 25.19
_cell_measurement_theta_min 3.15
_cell_volume 2391.5(2)
_computing_structure_refinement 'SHELXL-2014/7 (Sheldrick, 2014)'
_diffrn_ambient_temperature 173(2)
_diffrn_measured_fraction_theta_full 0.997
_diffrn_measured_fraction_theta_max 0.997
_diffrn_measurement_device_type 'PHOTON 100 CMOS detector'
_diffrn_measurement_method 'omega scan'
_diffrn_radiation_type MoK\a
_diffrn_radiation_wavelength 0.71073
_diffrn_reflns_av_R_equivalents 0.0798
_diffrn_reflns_av_unetI/netI 0.0389
_diffrn_reflns_Laue_measured_fraction_full 0.997
_diffrn_reflns_Laue_measured_fraction_max 0.997
_diffrn_reflns_limit_h_max 26
_diffrn_reflns_limit_h_min -26
_diffrn_reflns_limit_k_max 18
_diffrn_reflns_limit_k_min -18
_diffrn_reflns_limit_l_max 8
_diffrn_reflns_limit_l_min -9
_diffrn_reflns_number 22229
_diffrn_reflns_point_group_measured_fraction_full 0.954
_diffrn_reflns_point_group_measured_fraction_max 0.949
_diffrn_reflns_theta_full 25.242
_diffrn_reflns_theta_max 26.463
_diffrn_reflns_theta_min 2.908
_diffrn_source 'fine-focus sealed tube'
_exptl_absorpt_coefficient_mu 0.139
_exptl_absorpt_correction_T_max 0.7454
_exptl_absorpt_correction_T_min 0.6986
_exptl_absorpt_correction_type multi-scan
_exptl_absorpt_process_details 'SADABS (Bruker, 2014)'
_exptl_crystal_density_diffrn 1.579
_exptl_crystal_description column
_exptl_crystal_F_000 1168
_exptl_crystal_size_max 0.260
_exptl_crystal_size_mid 0.130
_exptl_crystal_size_min 0.060
_refine_diff_density_max 0.224
_refine_diff_density_min -0.203
_refine_diff_density_rms 0.052
_refine_ls_abs_structure_details
;
 Flack x determined using 674 quotients [(I+)-(I-)]/[(I+)+(I-)]
 (Parsons, Flack and Wagner, Acta Cryst. B69 (2013) 249-259).
;
_refine_ls_abs_structure_Flack -0.4(7)
_refine_ls_extinction_coef .
_refine_ls_extinction_method none
_refine_ls_goodness_of_fit_ref 1.027
_refine_ls_hydrogen_treatment constr
_refine_ls_matrix_type full
_refine_ls_number_parameters 183
_refine_ls_number_reflns 2358
_refine_ls_number_restraints 1
_refine_ls_restrained_S_all 1.027
_refine_ls_R_factor_all 0.0613
_refine_ls_R_factor_gt 0.0397
_refine_ls_shift/su_max 0.002
_refine_ls_shift/su_mean 0.000
_refine_ls_structure_factor_coef Fsqd
_refine_ls_weighting_details 'w=1/[\s^2^(Fo^2^)+(0.0382P)^2^+1.1570P] where P=(Fo^2^+2Fc^2^)/3'
_refine_ls_weighting_scheme calc
_refine_ls_wR_factor_gt 0.0750
_refine_ls_wR_factor_ref 0.0825
_reflns_Friedel_coverage 0.762
_reflns_Friedel_fraction_full 0.903
_reflns_Friedel_fraction_max 0.892
_reflns_number_gt 1881
_reflns_number_total 2358
_reflns_threshold_expression 'I > 2\s(I)'
_cod_data_source_file suppl_ncrs-2019-0357_suppl.cif
_cod_data_source_block 1
_cod_original_sg_symbol_Hall 'A 2 -2ac'
_cod_original_sg_symbol_H-M 'A b a 2'
_cod_database_code 8105987
_shelx_space_group_comment
;
The symmetry employed for this shelxl refinement is uniquely defined
by the following loop, which should always be used as a source of
symmetry information in preference to the above space-group names.
They are only intended as comments.
;
_shelx_estimated_absorpt_t_min 0.965
_shelx_estimated_absorpt_t_max 0.992

loop_
_space_group_symop_operation_xyz
'x, y, z'
'-x, -y, z'
'x+1/2, -y+1/2, z'
'-x+1/2, y+1/2, z'
'x, y+1/2, z+1/2'
'-x, -y+1/2, z+1/2'
'x+1/2, -y+1, z+1/2'
'-x+1/2, y+1, z+1/2'

loop_
_atom_site_label
_atom_site_type_symbol
_atom_site_fract_x
_atom_site_fract_y
_atom_site_fract_z
_atom_site_U_iso_or_equiv
_atom_site_adp_type
_atom_site_occupancy
_atom_site_site_symmetry_order
_atom_site_calc_flag
_atom_site_refinement_flags_posn
_atom_site_refinement_flags_adp
_atom_site_refinement_flags_occupancy
_atom_site_disorder_assembly
_atom_site_disorder_group
C1 C 0.72042(15) 0.03319(19) 0.6271(4) 0.0194(7) Uani 1 1 d . . . . .
C2 C 0.71704(13) -0.05561(18) 0.6892(4) 0.0181(6) Uani 1 1 d . . . . .
C3 C 0.77024(14) -0.10623(19) 0.7243(4) 0.0203(6) Uani 1 1 d . . . . .
H3 H 0.7667 -0.1662 0.7661 0.024 Uiso 1 1 calc R U . . .
C4 C 0.82871(14) -0.0673(2) 0.6970(4) 0.0218(7) Uani 1 1 d . . . . .
C5 C 0.83530(15) 0.0201(2) 0.6385(4) 0.0214(7) Uani 1 1 d . . . . .
H5 H 0.8761 0.0462 0.6230 0.026 Uiso 1 1 calc R U . . .
C6 C 0.78106(15) 0.06829(19) 0.6034(4) 0.0214(7) Uani 1 1 d . . . . .
C7 C 0.57142(15) 0.11391(19) 0.6906(5) 0.0261(7) Uani 1 1 d . . . . .
C8 C 0.5560(2) 0.1464(3) 0.5117(6) 0.0462(11) Uani 1 1 d . . . . .
H8A H 0.5903 0.1853 0.4696 0.069 Uiso 1 1 calc R U . . .
H8B H 0.5162 0.1804 0.5146 0.069 Uiso 1 1 calc R U . . .
H8C H 0.5514 0.0948 0.4329 0.069 Uiso 1 1 calc R U . . .
C9 C 0.52183(16) 0.1205(3) 0.8297(6) 0.0416(10) Uani 1 1 d . . . . .
H9A H 0.5375 0.0923 0.9373 0.062 Uiso 1 1 calc R U . . .
H9B H 0.4832 0.0895 0.7909 0.062 Uiso 1 1 calc R U . . .
H9C H 0.5122 0.1840 0.8523 0.062 Uiso 1 1 calc R U . . .
N1 N 0.62352(12) 0.07988(16) 0.7390(4) 0.0233(6) Uani 1 1 d . . . . .
N2 N 0.65497(11) -0.10040(16) 0.7082(4) 0.0224(6) Uani 1 1 d . . . . .
N3 N 0.88636(13) -0.12163(19) 0.7215(4) 0.0306(7) Uani 1 1 d . . . . .
N4 N 0.78921(14) 0.16144(17) 0.5423(4) 0.0263(6) Uani 1 1 d . . . . .
O1 O 0.66920(10) 0.08483(14) 0.5932(3) 0.0257(5) Uani 1 1 d . . . . .
O2 O 0.61783(10) -0.09371(15) 0.5866(3) 0.0297(5) Uani 1 1 d . . . . .
O3 O 0.64571(10) -0.14297(15) 0.8419(3) 0.0298(5) Uani 1 1 d . . . . .
O4 O 0.87968(12) -0.20115(16) 0.7571(4) 0.0418(7) Uani 1 1 d . . . . .
O5 O 0.93755(10) -0.08382(17) 0.7043(4) 0.0448(7) Uani 1 1 d . . . . .
O6 O 0.83271(12) 0.20450(16) 0.6059(4) 0.0416(6) Uani 1 1 d . . . . .
O7 O 0.75232(13) 0.18958(14) 0.4311(4) 0.0374(6) Uani 1 1 d . . . . .

loop_
_atom_site_aniso_label
_atom_site_aniso_U_11
_atom_site_aniso_U_22
_atom_site_aniso_U_33
_atom_site_aniso_U_23
_atom_site_aniso_U_13
_atom_site_aniso_U_12
C1 0.0238(16) 0.0196(14) 0.0147(16) -0.0016(12) 0.0004(12) 0.0031(12)
C2 0.0212(15) 0.0200(13) 0.0131(16) -0.0011(12) -0.0006(15) -0.0017(11)
C3 0.0310(16) 0.0165(14) 0.0133(16) -0.0003(12) 0.0021(13) 0.0024(12)
C4 0.0259(16) 0.0239(15) 0.0156(16) -0.0027(14) -0.0013(15) 0.0065(12)
C5 0.0217(16) 0.0263(15) 0.0164(18) -0.0031(13) 0.0042(12) -0.0012(13)
C6 0.0330(19) 0.0160(14) 0.0152(17) -0.0007(13) 0.0034(15) -0.0002(12)
C7 0.0252(16) 0.0195(14) 0.0336(19) -0.0031(15) -0.0051(16) 0.0007(12)
C8 0.038(2) 0.052(3) 0.048(3) 0.009(2) -0.0134(19) 0.0102(19)
C9 0.0238(18) 0.045(2) 0.056(3) -0.005(2) 0.0047(18) 0.0072(16)
N1 0.0237(14) 0.0233(13) 0.0229(16) -0.0003(11) 0.0020(11) 0.0030(11)
N2 0.0264(14) 0.0177(12) 0.0230(16) -0.0044(13) 0.0016(13) -0.0015(10)
N3 0.0286(15) 0.0411(18) 0.0222(16) 0.0005(14) 0.0023(14) 0.0124(13)
N4 0.0344(16) 0.0192(13) 0.0251(15) -0.0007(12) 0.0075(13) -0.0014(13)
O1 0.0266(12) 0.0268(12) 0.0238(12) 0.0072(10) 0.0036(10) 0.0075(9)
O2 0.0283(12) 0.0344(12) 0.0266(14) -0.0024(11) -0.0054(11) -0.0039(10)
O3 0.0375(13) 0.0289(12) 0.0230(13) 0.0030(10) 0.0065(11) -0.0076(11)
O4 0.0491(15) 0.0325(14) 0.0438(17) 0.0018(12) -0.0002(12) 0.0189(12)
O5 0.0250(13) 0.0630(17) 0.0465(18) 0.0141(15) 0.0038(14) 0.0097(12)
O6 0.0567(16) 0.0298(13) 0.0384(15) -0.0017(12) -0.0040(14) -0.0204(12)
O7 0.0437(13) 0.0287(12) 0.0397(16) 0.0147(12) -0.0010(14) 0.0012(13)

loop_
_atom_type_symbol
_atom_type_description
_atom_type_scat_dispersion_real
_atom_type_scat_dispersion_imag
_atom_type_scat_source
C C 0.0033 0.0016 'International Tables Vol C Tables 4.2.6.8 and 6.1.1.4'
H H 0.0000 0.0000 'International Tables Vol C Tables 4.2.6.8 and 6.1.1.4'
N N 0.0061 0.0033 'International Tables Vol C Tables 4.2.6.8 and 6.1.1.4'
O O 0.0106 0.0060 'International Tables Vol C Tables 4.2.6.8 and 6.1.1.4'

loop_
_geom_angle_atom_site_label_1
_geom_angle_atom_site_label_2
_geom_angle_atom_site_label_3
_geom_angle
_geom_angle_site_symmetry_1
_geom_angle_site_symmetry_3
O1 C1 C6 119.7(3) . .
O1 C1 C2 124.0(3) . .
C6 C1 C2 116.3(3) . .
C3 C2 C1 122.6(3) . .
C3 C2 N2 117.1(2) . .
C1 C2 N2 120.2(3) . .
C2 C3 C4 118.0(3) . .
C2 C3 H3 121.0 . .
C4 C3 H3 121.0 . .
C3 C4 C5 122.3(3) . .
C3 C4 N3 119.3(3) . .
C5 C4 N3 118.3(3) . .
C6 C5 C4 118.0(3) . .
C6 C5 H5 121.0 . .
C4 C5 H5 121.0 . .
C5 C6 C1 122.8(3) . .
C5 C6 N4 117.1(3) . .
C1 C6 N4 120.1(3) . .
N1 C7 C8 126.1(3) . .
N1 C7 C9 115.2(3) . .
C8 C7 C9 118.8(3) . .
C7 C8 H8A 109.5 . .
C7 C8 H8B 109.5 . .
H8A C8 H8B 109.5 . .
C7 C8 H8C 109.5 . .
H8A C8 H8C 109.5 . .
H8B C8 H8C 109.5 . .
C7 C9 H9A 109.5 . .
C7 C9 H9B 109.5 . .
H9A C9 H9B 109.5 . .
C7 C9 H9C 109.5 . .
H9A C9 H9C 109.5 . .
H9B C9 H9C 109.5 . .
C7 N1 O1 109.0(3) . .
O3 N2 O2 125.4(3) . .
O3 N2 C2 117.3(3) . .
O2 N2 C2 117.2(3) . .
O4 N3 O5 124.8(3) . .
O4 N3 C4 117.7(3) . .
O5 N3 C4 117.6(3) . .
O6 N4 O7 125.1(3) . .
O6 N4 C6 117.0(3) . .
O7 N4 C6 117.9(3) . .
C1 O1 N1 110.4(2) . .

loop_
_geom_bond_atom_site_label_1
_geom_bond_atom_site_label_2
_geom_bond_distance
_geom_bond_site_symmetry_2
C1 O1 1.349(4) .
C1 C6 1.391(4) .
C1 C2 1.404(4) .
C2 C3 1.376(4) .
C2 N2 1.474(4) .
C3 C4 1.376(4) .
C3 H3 0.9500 .
C4 C5 1.381(4) .
C4 N3 1.469(4) .
C5 C6 1.374(4) .
C5 H5 0.9500 .
C6 N4 1.471(4) .
C7 N1 1.263(4) .
C7 C8 1.486(5) .
C7 C9 1.494(5) .
C8 H8A 0.9800 .
C8 H8B 0.9800 .
C8 H8C 0.9800 .
C9 H9A 0.9800 .
C9 H9B 0.9800 .
C9 H9C 0.9800 .
N1 O1 1.474(3) .
N2 O3 1.218(4) .
N2 O2 1.219(4) .
N3 O4 1.221(4) .
N3 O5 1.223(3) .
N4 O6 1.219(4) .
N4 O7 1.225(4) .
